data_2203550
loop_
_publ_author_name
'G\"orbitz, Carl Henrik'
'Sagstuen, Einar'

_publ_section_title
;
 <i>N</i>-Formylglycine
;
_journal_issue 5
_journal_name_full 'Acta Crystallographica Section E'
_journal_page_first o841
_journal_page_last o843
_journal_paper_doi 10.1107/S1600536804009122
_journal_volume 60
_journal_year 2004
_chemical_formula_iupac 'C3 H5 N O3'
_chemical_formula_moiety 'C3 H5 N O3'
_chemical_formula_sum 'C3 H5 N O3'
_chemical_formula_weight 103.08
_chemical_name_systematic
;
N-formylglycine
;
_space_group_IT_number 14
_symmetry_cell_setting monoclinic
_symmetry_space_group_name_Hall '-P 2ybc'
_symmetry_space_group_name_H-M 'P 1 21/c 1'
_atom_sites_solution_hydrogens geom
_atom_sites_solution_primary direct
_atom_sites_solution_secondary difmap
_audit_creation_method SHELXL-97
_cell_angle_alpha 90.00
_cell_angle_beta 116.348(3)
_cell_angle_gamma 90.00
_cell_formula_units_Z 4
_cell_length_a 7.4378(15)
_cell_length_b 9.1650(19)
_cell_length_c 7.1002(14)
_cell_measurement_reflns_used 1914
_cell_measurement_temperature 105(2)
_cell_measurement_theta_max 27.10
_cell_measurement_theta_min 3.06
_cell_volume 433.72(15)
_computing_cell_refinement 'SAINT (Bruker, 2001)'
_computing_data_collection 'SMART (Bruker, 1998)'
_computing_data_reduction SAINT
_computing_molecular_graphics SHELXTL
_computing_publication_material SHELXTL
_computing_structure_refinement SHELXTL
_computing_structure_solution 'SHELXTL (Bruker, 2000)'
_diffrn_ambient_temperature 105(2)
_diffrn_detector_area_resol_mean 8.3
_diffrn_measured_fraction_theta_full 0.992
_diffrn_measured_fraction_theta_max 0.992
_diffrn_measurement_device_type 'Siemens SMART CCD'
_diffrn_measurement_method 'Sets of exposures each taken over 0.3\% \w rotation'
_diffrn_radiation_monochromator graphite
_diffrn_radiation_source 'fine-focus sealed tube'
_diffrn_radiation_type MoK\a
_diffrn_radiation_wavelength 0.71073
_diffrn_reflns_av_R_equivalents 0.0240
_diffrn_reflns_av_sigmaI/netI 0.0168
_diffrn_reflns_limit_h_max 9
_diffrn_reflns_limit_h_min -8
_diffrn_reflns_limit_k_max 11
_diffrn_reflns_limit_k_min -9
_diffrn_reflns_limit_l_max 8
_diffrn_reflns_limit_l_min -9
_diffrn_reflns_number 2491
_diffrn_reflns_theta_full 27.10
_diffrn_reflns_theta_max 27.10
_diffrn_reflns_theta_min 3.06
_diffrn_standards_decay_% 0
_exptl_absorpt_coefficient_mu 0.143
_exptl_absorpt_correction_T_max 0.9304
_exptl_absorpt_correction_T_min 0.7730
_exptl_absorpt_correction_type multi-scan
_exptl_absorpt_process_details '(SADABS; Sheldrick, 1996)'
_exptl_crystal_colour colourless
_exptl_crystal_density_diffrn 1.579
_exptl_crystal_density_meas ?
_exptl_crystal_density_method .
_exptl_crystal_description block
_exptl_crystal_F_000 216
_exptl_crystal_size_max 1.100
_exptl_crystal_size_mid 0.850
_exptl_crystal_size_min 0.500
_refine_diff_density_max 0.298
_refine_diff_density_min -0.274
_refine_ls_extinction_method none
_refine_ls_goodness_of_fit_ref 1.058
_refine_ls_hydrogen_treatment refxyz
_refine_ls_matrix_type full
_refine_ls_number_parameters 79
_refine_ls_number_reflns 948
_refine_ls_number_restraints 0
_refine_ls_restrained_S_all 1.058
_refine_ls_R_factor_all 0.0453
_refine_ls_R_factor_gt 0.0431
_refine_ls_shift/su_max 0.024
_refine_ls_shift/su_mean 0.004
_refine_ls_structure_factor_coef Fsqd
_refine_ls_weighting_details 'calc w = 1/[\s^2^(Fo^2^)+(0.0670P)^2^+0.3254P] where P = (Fo^2^+2Fc^2^)/3'
_refine_ls_weighting_scheme calc
_refine_ls_wR_factor_gt 0.1206
_refine_ls_wR_factor_ref 0.1224
_reflns_number_gt 877
_reflns_number_total 948
_reflns_threshold_expression I>2\s(I)
_cod_data_source_file bt6447.cif
_cod_data_source_block I
_cod_original_sg_symbol_H-M 'P 21/c'
_cod_database_code 2203550
_cod_database_fobs_code 2203550

loop_
_symmetry_equiv_pos_as_xyz
'x, y, z'
'-x, y+1/2, -z+1/2'
'-x, -y, -z'
'x, -y-1/2, z-1/2'

loop_
_atom_site_label
_atom_site_fract_x
_atom_site_fract_y
_atom_site_fract_z
_atom_site_U_iso_or_equiv
_atom_site_adp_type
_atom_site_calc_flag
_atom_site_occupancy
_atom_site_type_symbol
O1 0.35356(17) 0.51992(13) 0.72550(19) 0.0235(3) Uani d 1 O
O2 0.36045(17) 0.73594(13) 0.87769(19) 0.0222(3) Uani d 1 O
H2 0.216(4) 0.701(3) 0.853(4) 0.033 Uiso d 1 H
O3 1.01208(17) 0.68937(14) 0.8410(2) 0.0252(3) Uani d 1 O
N1 0.7322(2) 0.55858(16) 0.7632(2) 0.0198(3) Uani d 1 N
H1 0.668(3) 0.479(2) 0.718(3) 0.024 Uiso d 1 H
C1 0.4401(2) 0.63051(17) 0.8118(2) 0.0172(4) Uani d 1 C
C2 0.6557(2) 0.66295(17) 0.8631(2) 0.0181(4) Uani d 1 C
H21 0.671(3) 0.757(2) 0.821(3) 0.022 Uiso d 1 H
H22 0.731(3) 0.656(2) 1.012(3) 0.022 Uiso d 1 H
C3 0.9077(2) 0.57947(18) 0.7613(2) 0.0197(4) Uani d 1 C
H31 0.947(3) 0.504(2) 0.695(3) 0.024 Uiso d 1 H

loop_
_atom_site_aniso_label
_atom_site_aniso_U_11
_atom_site_aniso_U_22
_atom_site_aniso_U_33
_atom_site_aniso_U_12
_atom_site_aniso_U_13
_atom_site_aniso_U_23
O1 0.0162(6) 0.0234(6) 0.0307(7) -0.0036(4) 0.0103(5) -0.0039(5)
O2 0.0141(6) 0.0242(6) 0.0313(7) -0.0016(4) 0.0128(5) -0.0037(5)
O3 0.0130(6) 0.0319(7) 0.0329(7) -0.0010(5) 0.0123(5) -0.0006(5)
N1 0.0141(6) 0.0210(7) 0.0256(7) 0.0000(5) 0.0100(5) -0.0020(5)
C1 0.0125(7) 0.0207(7) 0.0185(7) 0.0002(5) 0.0071(6) 0.0029(6)
C2 0.0131(7) 0.0209(8) 0.0214(8) 0.0000(6) 0.0085(6) -0.0012(6)
C3 0.0126(7) 0.0263(8) 0.0200(7) 0.0046(6) 0.0069(6) 0.0029(6)

loop_
_atom_type_symbol
_atom_type_description
_atom_type_scat_dispersion_real
_atom_type_scat_dispersion_imag
_atom_type_scat_source
C C 0.0033 0.0016 'International Tables Vol C Tables 4.2.6.8 and 6.1.1.4'
H H 0.0000 0.0000 'International Tables Vol C Tables 4.2.6.8 and 6.1.1.4'
N N 0.0061 0.0033 'International Tables Vol C Tables 4.2.6.8 and 6.1.1.4'
O O 0.0106 0.0060 'International Tables Vol C Tables 4.2.6.8 and 6.1.1.4'

loop_
_geom_angle_atom_site_label_1
_geom_angle_atom_site_label_2
_geom_angle_atom_site_label_3
_geom_angle
C1 O2 H2 107.6(13)
C3 N1 C2 120.81(14)
C3 N1 H1 120.4(15)
C2 N1 H1 118.4(15)
O1 C1 O2 124.68(14)
O1 C1 C2 123.83(14)
O2 C1 C2 111.46(13)
N1 C2 C1 110.98(13)
N1 C2 H21 108.7(12)
C1 C2 H21 112.0(13)
N1 C2 H22 109.2(12)
C1 C2 H22 107.1(12)
H21 C2 H22 108.7(18)
O3 C3 N1 122.05(15)
O3 C3 H31 123.3(13)
N1 C3 H31 114.7(13)

loop_
_geom_bond_atom_site_label_1
_geom_bond_atom_site_label_2
_geom_bond_distance
O1 C1 1.2113(19)
O2 C1 1.3229(19)
O2 H2 1.06(2)
O3 C3 1.244(2)
N1 C3 1.326(2)
N1 C2 1.449(2)
N1 H1 0.85(2)
C1 C2 1.508(2)
C2 H21 0.93(2)
C2 H22 0.95(2)
C3 H31 0.95(2)

loop_
_geom_hbond_atom_site_label_D
_geom_hbond_atom_site_label_H
_geom_hbond_atom_site_label_A
_geom_hbond_site_symmetry_A
_geom_hbond_distance_DH
_geom_hbond_distance_HA
_geom_hbond_distance_DA
_geom_hbond_angle_DHA
_geom_hbond_publ_flag
N1 H1 O2 2_646 0.85(2) 2.31(2) 3.100(2) 154(2) y
O2 H2 O3 1_455 1.06(2) 1.48(2) 2.5229(16) 165(2) y
C2 H21 O1 2_656 0.93(2) 2.43(2) 3.327(2) 160.9(17) y

loop_
_geom_torsion_atom_site_label_1
_geom_torsion_atom_site_label_2
_geom_torsion_atom_site_label_3
_geom_torsion_atom_site_label_4
_geom_torsion
_geom_torsion_publ_flag
O1 C1 C2 N1 10.2(2) yes
C1 C2 N1 C3 169.77(14) yes
C2 N1 C3 O3 -1.2(2) yes
O2 C1 C2 N1 -171.36(12) ?

loop_
_cod_related_entry_id
_cod_related_entry_database
_cod_related_entry_code
1 ChemSpider 68130
